data_2311116
loop_
_publ_author_name
'Thiruvalluvar, A.'
'Rosepriya, S.'
'Jayamoorthy, K.'
'Jayabharathi, J.'
'Ozt\"urk Yildirim, Sema'
'Butcher, R. J.'

_publ_section_title
;
 2-(1-Phenyl-1H-benzimidazol-2-yl)phenol.
;
_journal_coeditor_code TK5179
_journal_issue 'Pt 1'
_journal_name_full 'Acta crystallographica. Section E, Structure reports online'
_journal_page_first o62
_journal_paper_doi 10.1107/S1600536812049859
_journal_volume 69
_journal_year 2013
_chemical_formula_iupac 'C19 H14 N2 O'
_chemical_formula_moiety 'C19 H14 N2 O'
_chemical_formula_structural 'C19 H14 N2 O'
_chemical_formula_sum 'C19 H14 N2 O'
_chemical_formula_weight 286.32
_chemical_melting_point 387
_chemical_name_common benzimidazole
_chemical_name_systematic
;
2-(1-Phenyl-1<i>H</i>-benzimidazol-2-yl)phenol
;
_space_group_IT_number 2
_space_group_name_Hall '-P 1'
_space_group_name_H-M_alt 'P -1'
_symmetry_cell_setting triclinic
_symmetry_space_group_name_Hall '-P 1'
_symmetry_space_group_name_H-M 'P -1'
_atom_sites_solution_hydrogens geom
_atom_sites_solution_primary direct
_atom_sites_solution_secondary difmap
_cell_angle_alpha 64.637(16)
_cell_angle_beta 80.356(10)
_cell_angle_gamma 83.610(9)
_cell_formula_units_Z 2
_cell_length_a 8.1941(6)
_cell_length_b 9.5983(14)
_cell_length_c 10.3193(18)
_cell_measurement_reflns_used 772
_cell_measurement_temperature 123(2)
_cell_measurement_theta_max 75.3632
_cell_measurement_theta_min 4.7817
_cell_volume 722.3(2)
_computing_cell_refinement 'CrysAlis PRO (Agilent, 2012)'
_computing_data_collection 'CrysAlis PRO (Agilent, 2012)'
_computing_data_reduction 'CrysAlis PRO (Agilent, 2012)'
_computing_molecular_graphics
;
ORTEP-3 for Windows (Farrugia, 2012) and PLATON (Spek, 2009)
;
_computing_publication_material 'PLATON (Spek, 2009)'
_computing_structure_refinement 'SHELXL97 (Sheldrick, 2008)'
_computing_structure_solution 'SHELXS86 (Sheldrick, 2008)'
_diffrn_ambient_temperature 123(2)
_diffrn_detector_area_resol_mean 10.5081
_diffrn_measured_fraction_theta_full 0.983
_diffrn_measured_fraction_theta_max 0.943
_diffrn_measurement_device_type 'Agilent Xcalibur Ruby Gemini'
_diffrn_measurement_method '\w scans'
_diffrn_radiation_monochromator graphite
_diffrn_radiation_source 'Enhance (Cu) X-ray Source'
_diffrn_radiation_type CuK\a
_diffrn_radiation_wavelength 1.54184
_diffrn_reflns_av_R_equivalents 0.0761
_diffrn_reflns_av_sigmaI/netI 0.0474
_diffrn_reflns_limit_h_max 10
_diffrn_reflns_limit_h_min -10
_diffrn_reflns_limit_k_max 12
_diffrn_reflns_limit_k_min -9
_diffrn_reflns_limit_l_max 12
_diffrn_reflns_limit_l_min -12
_diffrn_reflns_number 4335
_diffrn_reflns_theta_full 67.50
_diffrn_reflns_theta_max 75.82
_diffrn_reflns_theta_min 5.48
_exptl_absorpt_coefficient_mu 0.655
_exptl_absorpt_correction_T_max 0.811
_exptl_absorpt_correction_T_min 0.731
_exptl_absorpt_correction_type analytical
_exptl_absorpt_process_details
;
[CrysAlis PRO (Agilent, 2012), using a multi-faceted
crystal model (Clark & Reid, 1995)]
;
_exptl_crystal_colour colourless
_exptl_crystal_density_diffrn 1.316
_exptl_crystal_density_method 'Not Measured'
_exptl_crystal_description block
_exptl_crystal_F_000 300
_exptl_crystal_size_max 0.76
_exptl_crystal_size_mid 0.46
_exptl_crystal_size_min 0.32
_refine_diff_density_max 0.318
_refine_diff_density_min -0.309
_refine_ls_extinction_method none
_refine_ls_goodness_of_fit_ref 1.037
_refine_ls_hydrogen_treatment mixed
_refine_ls_matrix_type full
_refine_ls_number_parameters 203
_refine_ls_number_reflns 2826
_refine_ls_number_restraints 0
_refine_ls_restrained_S_all 1.037
_refine_ls_R_factor_all 0.0664
_refine_ls_R_factor_gt 0.0589
_refine_ls_shift/su_max 0.001
_refine_ls_shift/su_max_lt 0.001
_refine_ls_shift/su_mean 0.001
_refine_ls_structure_factor_coef Fsqd
_refine_ls_weighting_details 'calc w=1/[\s^2^(Fo^2^)+(0.1182P)^2^+0.1646P] where P=(Fo^2^+2Fc^2^)/3'
_refine_ls_weighting_scheme calc
_refine_ls_wR_factor_gt 0.1620
_refine_ls_wR_factor_ref 0.1710
_reflns_number_gt 2420
_reflns_number_total 2826
_reflns_threshold_expression I>2\s(I)
_cod_data_source_file tk5179sup1.cif
_cod_data_source_block I
_cod_database_code 2311116

loop_
_symmetry_equiv_pos_site_id
_symmetry_equiv_pos_as_xyz
1 x,y,z
2 -x,-y,-z

loop_
_atom_site_aniso_label
_atom_site_aniso_U_11
_atom_site_aniso_U_22
_atom_site_aniso_U_33
_atom_site_aniso_U_12
_atom_site_aniso_U_13
_atom_site_aniso_U_23
O26 0.0296(6) 0.0337(7) 0.0436(8) -0.0070(5) -0.0042(5) -0.0208(6)
N1 0.0230(7) 0.0213(7) 0.0301(7) -0.0004(5) -0.0039(5) -0.0105(6)
N3 0.0218(6) 0.0218(7) 0.0342(8) -0.0001(5) -0.0030(5) -0.0113(6)
C2 0.0175(7) 0.0225(7) 0.0316(8) 0.0013(5) -0.0026(6) -0.0123(6)
C4 0.0269(8) 0.0230(8) 0.0422(10) -0.0008(6) -0.0021(7) -0.0078(7)
C5 0.0349(9) 0.0295(9) 0.0374(10) -0.0012(7) 0.0001(8) -0.0032(8)
C6 0.0390(10) 0.0397(10) 0.0310(9) 0.0025(8) -0.0034(8) -0.0106(8)
C7 0.0360(9) 0.0297(9) 0.0360(9) 0.0011(7) -0.0065(7) -0.0135(8)
C8 0.0222(7) 0.0231(8) 0.0335(9) 0.0006(6) -0.0020(6) -0.0103(7)
C9 0.0209(7) 0.0236(8) 0.0342(9) 0.0019(6) -0.0034(6) -0.0111(7)
C11 0.0252(8) 0.0201(8) 0.0287(8) -0.0022(6) -0.0007(6) -0.0100(6)
C12 0.0244(8) 0.0262(8) 0.0401(10) 0.0016(6) -0.0068(7) -0.0140(7)
C13 0.0265(8) 0.0341(10) 0.0474(10) -0.0045(7) -0.0055(7) -0.0206(8)
C14 0.0331(9) 0.0237(8) 0.0422(10) -0.0041(7) 0.0008(7) -0.0149(7)
C15 0.0289(9) 0.0243(8) 0.0481(11) 0.0034(6) -0.0053(7) -0.0141(8)
C16 0.0234(8) 0.0251(8) 0.0433(10) -0.0007(6) -0.0068(7) -0.0135(7)
C21 0.0170(7) 0.0243(8) 0.0322(9) 0.0023(6) -0.0018(6) -0.0130(7)
C22 0.0208(7) 0.0293(9) 0.0347(9) -0.0009(6) -0.0013(6) -0.0134(7)
C23 0.0285(9) 0.0318(9) 0.0357(10) -0.0009(7) 0.0019(7) -0.0100(8)
C24 0.0316(9) 0.0406(10) 0.0300(9) 0.0077(7) -0.0027(7) -0.0122(8)
C25 0.0259(8) 0.0399(10) 0.0368(10) 0.0059(7) -0.0054(7) -0.0208(8)
C26 0.0189(7) 0.0295(8) 0.0352(9) 0.0029(6) -0.0018(6) -0.0170(7)

loop_
_atom_site_type_symbol
_atom_site_label
_atom_site_fract_x
_atom_site_fract_y
_atom_site_fract_z
_atom_site_U_iso_or_equiv
_atom_site_thermal_displace_type
_atom_site_calc_flag
_atom_site_refinement_flags
_atom_site_occupancy
O O26 0.61570(15) -0.11111(15) -0.08352(15) 0.0336(4) Uani d . 1.000
N N1 0.78361(16) 0.03924(16) 0.19436(15) 0.0249(4) Uani d . 1.000
N N3 0.70983(17) -0.15812(16) 0.15919(16) 0.0262(4) Uani d . 1.000
C C2 0.75812(18) -0.01378(18) 0.09515(18) 0.0238(4) Uani d . 1.000
C C4 0.6537(2) -0.3401(2) 0.4242(2) 0.0331(5) Uani d . 1.000
C C5 0.6508(2) -0.3488(2) 0.5613(2) 0.0384(5) Uani d . 1.000
C C6 0.6940(3) -0.2238(2) 0.5834(2) 0.0386(6) Uani d . 1.000
C C7 0.7442(2) -0.0876(2) 0.4680(2) 0.0340(5) Uani d . 1.000
C C8 0.7465(2) -0.07982(18) 0.33084(19) 0.0272(5) Uani d . 1.000
C C9 0.70108(19) -0.20226(19) 0.30605(19) 0.0269(5) Uani d . 1.000
C C11 0.8035(2) 0.19445(18) 0.17495(18) 0.0250(5) Uani d . 1.000
C C12 0.9424(2) 0.2276(2) 0.2142(2) 0.0301(5) Uani d . 1.000
C C13 0.9554(2) 0.3752(2) 0.2042(2) 0.0344(5) Uani d . 1.000
C C14 0.8320(2) 0.4876(2) 0.1542(2) 0.0331(5) Uani d . 1.000
C C15 0.6936(2) 0.4524(2) 0.1156(2) 0.0345(5) Uani d . 1.000
C C16 0.6775(2) 0.30484(19) 0.1263(2) 0.0306(5) Uani d . 1.000
C C21 0.77729(18) 0.07290(18) -0.06192(18) 0.0245(5) Uani d . 1.000
C C22 0.8703(2) 0.2056(2) -0.13605(19) 0.0286(5) Uani d . 1.000
C C23 0.8821(2) 0.2863(2) -0.2849(2) 0.0343(5) Uani d . 1.000
C C24 0.7977(2) 0.2376(2) -0.3632(2) 0.0359(5) Uani d . 1.000
C C25 0.7070(2) 0.1065(2) -0.2933(2) 0.0330(5) Uani d . 1.000
C C26 0.69972(19) 0.0214(2) -0.14465(19) 0.0272(5) Uani d . 1.000
H H4 0.62439 -0.42523 0.41012 0.0397 Uiso calc R 1.000
H H5 0.61885 -0.44136 0.64270 0.0460 Uiso calc R 1.000
H H6 0.68856 -0.23287 0.67934 0.0463 Uiso calc R 1.000
H H7 0.77567 -0.00349 0.48246 0.0408 Uiso calc R 1.000
H H12 1.02792 0.15069 0.24756 0.0361 Uiso calc R 1.000
H H13 1.04993 0.39890 0.23189 0.0413 Uiso calc R 1.000
H H14 0.84218 0.58863 0.14649 0.0397 Uiso calc R 1.000
H H15 0.60863 0.52966 0.08129 0.0414 Uiso calc R 1.000
H H16 0.58178 0.28037 0.10080 0.0367 Uiso calc R 1.000
H H22 0.92633 0.24072 -0.08287 0.0343 Uiso calc R 1.000
H H23 0.94752 0.37448 -0.33327 0.0411 Uiso calc R 1.000
H H24 0.80249 0.29466 -0.46494 0.0431 Uiso calc R 1.000
H H25 0.64902 0.07421 -0.34740 0.0395 Uiso calc R 1.000
H H26 0.629(4) -0.158(3) 0.018(3) 0.057(7) Uiso d . 1.000

loop_
_atom_type_symbol
_atom_type_description
_atom_type_scat_dispersion_real
_atom_type_scat_dispersion_imag
_atom_type_scat_source
C C 0.0181 0.0091 ' International Tables Vol C Tables 4.2.6.8 and 6.1.1.4'
H H 0.0000 0.0000 ' International Tables Vol C Tables 4.2.6.8 and 6.1.1.4'
N N 0.0311 0.0180 ' International Tables Vol C Tables 4.2.6.8 and 6.1.1.4'
O O 0.0492 0.0322 ' International Tables Vol C Tables 4.2.6.8 and 6.1.1.4'

loop_
_geom_angle_atom_site_label_1
_geom_angle_atom_site_label_2
_geom_angle_atom_site_label_3
_geom_angle
_geom_angle_publ_flag
C26 O26 H26 106.6(19) no
C2 N1 C8 106.88(15) no
C8 N1 C11 121.93(15) no
C2 N1 C11 129.56(15) no
C2 N3 C9 106.46(15) no
N1 C2 C21 126.44(16) no
N3 C2 C21 121.90(16) no
N1 C2 N3 111.66(15) no
C5 C4 C9 118.13(18) no
C4 C5 C6 121.46(18) no
C5 C6 C7 121.27(18) no
C6 C7 C8 116.87(18) no
N1 C8 C7 131.52(18) no
N1 C8 C9 105.57(15) no
C7 C8 C9 122.88(17) no
N3 C9 C8 109.43(16) no
C4 C9 C8 119.38(17) no
N3 C9 C4 131.18(18) no
N1 C11 C16 119.08(15) no
C12 C11 C16 121.35(18) no
N1 C11 C12 119.43(16) no
C11 C12 C13 119.07(17) no
C12 C13 C14 120.50(17) no
C13 C14 C15 119.69(19) no
C14 C15 C16 120.66(17) no
C11 C16 C15 118.73(16) no
C2 C21 C26 118.85(16) no
C22 C21 C26 117.79(16) no
C2 C21 C22 123.35(16) no
C21 C22 C23 121.43(17) no
C22 C23 C24 119.65(18) no
C23 C24 C25 120.11(17) no
C24 C25 C26 120.62(17) no
O26 C26 C25 117.70(16) no
C21 C26 C25 120.26(17) no
O26 C26 C21 122.04(16) no
C5 C4 H4 121.00 no
C9 C4 H4 121.00 no
C4 C5 H5 119.00 no
C6 C5 H5 119.00 no
C5 C6 H6 119.00 no
C7 C6 H6 119.00 no
C6 C7 H7 122.00 no
C8 C7 H7 122.00 no
C11 C12 H12 120.00 no
C13 C12 H12 120.00 no
C12 C13 H13 120.00 no
C14 C13 H13 120.00 no
C13 C14 H14 120.00 no
C15 C14 H14 120.00 no
C14 C15 H15 120.00 no
C16 C15 H15 120.00 no
C11 C16 H16 121.00 no
C15 C16 H16 121.00 no
C21 C22 H22 119.00 no
C23 C22 H22 119.00 no
C22 C23 H23 120.00 no
C24 C23 H23 120.00 no
C23 C24 H24 120.00 no
C25 C24 H24 120.00 no
C24 C25 H25 120.00 no
C26 C25 H25 120.00 no

loop_
_geom_bond_atom_site_label_1
_geom_bond_atom_site_label_2
_geom_bond_distance
_geom_bond_publ_flag
O26 C26 1.361(2) no
O26 H26 0.97(3) no
N1 C2 1.376(2) no
N1 C8 1.392(2) no
N1 C11 1.440(2) no
N3 C9 1.379(2) no
N3 C2 1.328(2) no
C2 C21 1.460(2) no
C4 C9 1.401(3) no
C4 C5 1.377(3) no
C5 C6 1.405(3) no
C6 C7 1.385(3) no
C7 C8 1.382(3) no
C8 C9 1.404(3) no
C11 C12 1.381(2) no
C11 C16 1.384(3) no
C12 C13 1.391(3) no
C13 C14 1.381(3) no
C14 C15 1.382(2) no
C15 C16 1.392(3) no
C21 C26 1.411(3) no
C21 C22 1.405(3) no
C22 C23 1.384(3) no
C23 C24 1.390(3) no
C24 C25 1.381(3) no
C25 C26 1.389(3) no
C4 H4 0.9500 no
C5 H5 0.9500 no
C6 H6 0.9500 no
C7 H7 0.9500 no
C12 H12 0.9500 no
C13 H13 0.9500 no
C14 H14 0.9500 no
C15 H15 0.9500 no
C16 H16 0.9500 no
C22 H22 0.9500 no
C23 H23 0.9500 no
C24 H24 0.9500 no
C25 H25 0.9500 no

loop_
_geom_hbond_atom_site_label_D
_geom_hbond_atom_site_label_H
_geom_hbond_atom_site_label_A
_geom_hbond_site_symmetry_A
_geom_hbond_distance_DH
_geom_hbond_distance_HA
_geom_hbond_distance_DA
_geom_hbond_angle_DHA
_geom_hbond_publ_flag
O26 H26 N3 . 0.97(3) 1.70(3) 2.583(2) 150(3) yes
C14 H14 N3 1_565 0.95 2.60 3.456(3) 151 yes
C16 H16 O26 2_655 0.95 2.49 3.388(2) 157 yes

loop_
_geom_torsion_atom_site_label_1
_geom_torsion_atom_site_label_2
_geom_torsion_atom_site_label_3
_geom_torsion_atom_site_label_4
_geom_torsion
_geom_torsion_publ_flag
C8 N1 C2 N3 -0.83(19) no
C8 N1 C2 C21 178.31(15) no
C11 N1 C2 N3 -166.19(16) no
C11 N1 C2 C21 13.0(3) no
C2 N1 C8 C7 -177.06(18) no
C2 N1 C8 C9 0.64(18) no
C11 N1 C8 C7 -10.3(3) no
C11 N1 C8 C9 167.36(15) no
C2 N1 C11 C12 -124.86(19) no
C2 N1 C11 C16 59.4(2) no
C8 N1 C11 C12 71.7(2) no
C8 N1 C11 C16 -104.04(19) no
C9 N3 C2 N1 0.66(19) no
C9 N3 C2 C21 -178.53(15) no
C2 N3 C9 C4 178.37(18) no
C2 N3 C9 C8 -0.23(19) no
N1 C2 C21 C22 19.6(3) no
N1 C2 C21 C26 -160.78(16) no
N3 C2 C21 C22 -161.38(17) no
N3 C2 C21 C26 18.3(2) no
C9 C4 C5 C6 -0.1(3) no
C5 C4 C9 N3 -177.34(17) no
C5 C4 C9 C8 1.2(3) no
C4 C5 C6 C7 -1.2(3) no
C5 C6 C7 C8 1.2(3) no
C6 C7 C8 N1 177.26(19) no
C6 C7 C8 C9 -0.1(3) no
N1 C8 C9 N3 -0.26(19) no
N1 C8 C9 C4 -179.06(15) no
C7 C8 C9 N3 177.69(16) no
C7 C8 C9 C4 -1.1(3) no
N1 C11 C12 C13 -175.74(16) no
C16 C11 C12 C13 -0.1(3) no
N1 C11 C16 C15 176.42(16) no
C12 C11 C16 C15 0.8(3) no
C11 C12 C13 C14 -0.7(3) no
C12 C13 C14 C15 0.8(3) no
C13 C14 C15 C16 -0.2(3) no
C14 C15 C16 C11 -0.6(3) no
C2 C21 C22 C23 -178.51(17) no
C26 C21 C22 C23 1.8(3) no
C2 C21 C26 O26 -3.8(3) no
C2 C21 C26 C25 176.02(16) no
C22 C21 C26 O26 175.86(16) no
C22 C21 C26 C25 -4.3(3) no
C21 C22 C23 C24 1.4(3) no
C22 C23 C24 C25 -2.1(3) no
C23 C24 C25 C26 -0.4(3) no
C24 C25 C26 O26 -176.50(17) no
C24 C25 C26 C21 3.7(3) no
